data_2000893
loop_
_publ_author_name
'Jones, P. G.'
'Kirby, A. J.'
'Parker, J. K.'

_publ_section_title
;
 Bond length and reactivity. The effect of \b-fluorine. Structures of
 the 4-phenylbenzoate and methanesulfonate esters of
 <i>trans</i>,<i>cis</i>-4-<i>tert</i>-butyl-2-fluorocyclohexanol
;
_journal_issue 5
_journal_name_full 'Acta Crystallographica Section C'
_journal_page_first 855
_journal_page_last 858
_journal_paper_doi 10.1107/S0108270191012246
_journal_volume 48
_journal_year 1992
_chemical_formula_sum 'C11 H21 F O3 S'
_chemical_formula_weight 252.35
_symmetry_cell_setting monoclinic
_symmetry_space_group_name_Hall '-P 2ybc'
_symmetry_space_group_name_H-M 'P 1 21/c 1'
_cell_angle_alpha 90
_cell_angle_beta 106.54(2)
_cell_angle_gamma 90
_cell_formula_units_Z 4
_cell_length_a 17.090(4)
_cell_length_b 7.678(2)
_cell_length_c 10.806(3)
_cell_volume 1359.3(6)
_diffrn_radiation_type Mo
_diffrn_radiation_wavelength 0.71069
_exptl_absorpt_coefficient_mu 0.23
_exptl_crystal_density_diffrn 1.233
_exptl_crystal_F_000 544
_cod_data_source_file ha0059.cif
_cod_data_source_block ha0059b
_cod_original_cell_volume 1359.2
_cod_original_formula_sum 'C11 H21 F1 O3 S1'
_cod_database_code 2000893

loop_
_atom_site_label
_atom_site_fract_x
_atom_site_fract_y
_atom_site_fract_z
_atom_site_U_iso_or_equiv
S .56900(10) .13760(10) .74090(10) .0540(10)
O(1) .61760(10) .3137(2) .7627(2) .0570(10)
O(2) .54680(10) .1133(3) .8570(2) .0750(10)
O(3) .61500(10) .0064(2) .7005(2) .0780(10)
C(1) .66780(10) .3656(3) .6787(2) .0480(10)
C(2) .6638(2) .5604(3) .6705(3) .0580(10)
F .6871(2) .6242(4) .7976(3) .0680(10)
C(3) .71920(10) .6319(3) .5954(3) .0570(10)
C(4) .80770(10) .5717(3) .6530(2) .0470(10)
C(5) .8089(2) .3728(3) .6578(3) .0590(10)
C(6) .7537(2) .3007(3) .7337(3) .0600(10)
F' .7820(2) .3531(4) .8573(3) .0750(10)
C(7) .8693(2) .6516(4) .5876(2) .0550(10)
C(8) .8612(2) .8512(4) .5822(3) .0720(10)
C(9) .9564(2) .6088(4) .6680(3) .0840(10)
C(10) .8559(2) .5843(4) .4506(3) .0810(10)
C(11) .4819(2) .1811(3) .6153(3) .0640(10)
H(1) .6449 .3162 .5945 ?
H(2) .6085 .5955 .6300 ?
H(2') .6810 .6068 .7565 ?
H(3B) .7168 .7569 .5932 ?
H(3C) .7006 .5898 .5083 ?
H(4) .8237 .6105 .7411 ?
H(5A) .8638 .3327 .6953 ?
H(5B) .7905 .3300 .5709 ?
H(6) .7541 .1757 .7311 ?
H(6') .7738 .3385 .8218 ?
H(8A) .8987 .9002 .5403 ?
H(8B) .8064 .8829 .5355 ?
H(8C) .8735 .8950 .6689 ?
H(9A) .9956 .6568 .6290 ?
H(9B) .9653 .6565 .7531 ?
H(9C) .9624 .4845 .6737 ?
H(10A) .8942 .6371 .4120 ?
H(10B) .8635 .4603 .4540 ?
H(10C) .8013 .6111 .3998 ?
H(11A) .4487 .0783 .5960 ?
H(11B) .4515 .2734 .6398 ?
H(11C) .4977 .2155 .5404 ?
